data_4003610
loop_
_publ_author_name
'Gosselin, Eric J.'
'Decker, Gerald E.'
'McNichols, Brett W.'
'Baumann, James E.'
'Yap, Glenn P. A.'
'Sellinger, Alan'
'Bloch, Eric D.'

_publ_section_title
;
 Ligand-Based Phase Control in Porous Zirconium Coordination Cages
;
_journal_name_full 'Chemistry of Materials'
_journal_paper_doi 10.1021/acs.chemmater.0c01965
_journal_year 2020
_chemical_formula_moiety 'C132 H108 O40 Zr12, 4(Cl)'
_chemical_formula_sum 'C132 H108 Cl4 O40 Zr12'
_chemical_formula_weight 3570.62
_space_group_crystal_system tetragonal
_space_group_IT_number 139
_space_group_name_Hall '-I 4 2'
_space_group_name_H-M_alt 'I 4/m m m'
_atom_sites_solution_hydrogens geom
_atom_sites_solution_primary iterative
_atom_sites_solution_secondary difmap
_audit_creation_method SHELXL-2018/3
_cell_angle_alpha 90
_cell_angle_beta 90
_cell_angle_gamma 90
_cell_formula_units_Z 4
_cell_length_a 28.0148(7)
_cell_length_b 28.0148(7)
_cell_length_c 39.6287(10)
_cell_measurement_reflns_used 9942
_cell_measurement_temperature 150(2)
_cell_measurement_theta_max 44.29
_cell_measurement_theta_min 2.23
_cell_volume 31101.8(14)
_computing_cell_refinement 'Bruker SAINT'
_computing_data_collection 'Bruker APEX2'
_computing_data_reduction 'Bruker SAINT'
_computing_molecular_graphics 'Bruker SHELXTL'
_computing_publication_material 'Bruker SHELXTL'
_computing_structure_refinement 'SHELXL-2018/3 (Sheldrick, 2018)'
_computing_structure_solution 'SHELXS-97 (Sheldrick 2008)'
_diffrn_ambient_temperature 150(2)
_diffrn_detector_area_resol_mean 8.33
_diffrn_measured_fraction_theta_full 0.996
_diffrn_measured_fraction_theta_max 0.996
_diffrn_measurement_device_type 'Bruker AXS APEX diffractometer'
_diffrn_measurement_method '\f and \w scans'
_diffrn_radiation_type CuK\a
_diffrn_radiation_wavelength 1.54178
_diffrn_reflns_av_R_equivalents 0.0427
_diffrn_reflns_av_unetI/netI 0.0225
_diffrn_reflns_Laue_measured_fraction_full 0.996
_diffrn_reflns_Laue_measured_fraction_max 0.996
_diffrn_reflns_limit_h_max 15
_diffrn_reflns_limit_h_min -25
_diffrn_reflns_limit_k_max 23
_diffrn_reflns_limit_k_min -20
_diffrn_reflns_limit_l_max 36
_diffrn_reflns_limit_l_min -36
_diffrn_reflns_number 42724
_diffrn_reflns_point_group_measured_fraction_full 0.996
_diffrn_reflns_point_group_measured_fraction_max 0.996
_diffrn_reflns_theta_full 44.542
_diffrn_reflns_theta_max 44.542
_diffrn_reflns_theta_min 1.931
_exptl_absorpt_coefficient_mu 3.764
_exptl_absorpt_correction_T_max 0.7488
_exptl_absorpt_correction_T_min 0.6144
_exptl_absorpt_correction_type multi-scan
_exptl_absorpt_process_details
; 
 SADABS 2016/2: Krause, L., Herbst-Irmer, R., Sheldrick G.M. & Stalke D., 
 J. Appl. Cryst. 48 (2015) 3-10 
;
_exptl_crystal_colour colourless
_exptl_crystal_density_diffrn 0.763
_exptl_crystal_description cube
_exptl_crystal_F_000 7072
_exptl_crystal_size_max 0.293
_exptl_crystal_size_mid 0.275
_exptl_crystal_size_min 0.14
_refine_diff_density_max 2.107
_refine_diff_density_min -0.658
_refine_diff_density_rms 0.132
_refine_ls_extinction_method none
_refine_ls_goodness_of_fit_ref 2.061
_refine_ls_hydrogen_treatment constr
_refine_ls_matrix_type full
_refine_ls_number_parameters 294
_refine_ls_number_reflns 3441
_refine_ls_number_restraints 736
_refine_ls_restrained_S_all 1.915
_refine_ls_R_factor_all 0.1463
_refine_ls_R_factor_gt 0.1212
_refine_ls_shift/su_max 0.000
_refine_ls_shift/su_mean 0.000
_refine_ls_structure_factor_coef Fsqd
_refine_ls_weighting_details 'w=1/[\s^2^(Fo^2^)+(0.2000P)^2^] where P=(Fo^2^+2Fc^2^)/3'
_refine_ls_weighting_scheme calc
_refine_ls_wR_factor_gt 0.3957
_refine_ls_wR_factor_ref 0.4501
_reflns_Friedel_coverage 0.000
_reflns_number_gt 2612
_reflns_number_total 3441
_reflns_threshold_expression 'I > 2\s(I)'
_cod_data_source_file cm0c01965_si_008.cif
_cod_data_source_block eric310_sq
_cod_original_cell_volume 31101.8(17)
_cod_database_code 4003610
_shelx_shelxl_version_number 2018/3
_shelx_space_group_comment
; 
The symmetry employed for this shelxl refinement is uniquely defined 
by the following loop, which should always be used as a source of 
symmetry information in preference to the above space-group names. 
They are only intended as comments. 
;

loop_
_space_group_symop_operation_xyz
'x, y, z'
'-x, -y, z'
'-y, x, z'
'y, -x, z'
'-x, y, -z'
'x, -y, -z'
'y, x, -z'
'-y, -x, -z'
'x+1/2, y+1/2, z+1/2'
'-x+1/2, -y+1/2, z+1/2'
'-y+1/2, x+1/2, z+1/2'
'y+1/2, -x+1/2, z+1/2'
'-x+1/2, y+1/2, -z+1/2'
'x+1/2, -y+1/2, -z+1/2'
'y+1/2, x+1/2, -z+1/2'
'-y+1/2, -x+1/2, -z+1/2'
'-x, -y, -z'
'x, y, -z'
'y, -x, -z'
'-y, x, -z'
'x, -y, z'
'-x, y, z'
'-y, -x, z'
'y, x, z'
'-x+1/2, -y+1/2, -z+1/2'
'x+1/2, y+1/2, -z+1/2'
'y+1/2, -x+1/2, -z+1/2'
'-y+1/2, x+1/2, -z+1/2'
'x+1/2, -y+1/2, z+1/2'
'-x+1/2, y+1/2, z+1/2'
'-y+1/2, -x+1/2, z+1/2'
'y+1/2, x+1/2, z+1/2'

loop_
_atom_site_label
_atom_site_type_symbol
_atom_site_fract_x
_atom_site_fract_y
_atom_site_fract_z
_atom_site_U_iso_or_equiv
_atom_site_adp_type
_atom_site_occupancy
_atom_site_site_symmetry_order
_atom_site_calc_flag
_atom_site_refinement_flags_posn
_atom_site_refinement_flags_adp
_atom_site_refinement_flags_occupancy
_atom_site_disorder_assembly
_atom_site_disorder_group
Zr1 Zr 0.44030(7) 0.23717(6) 0.39828(6) 0.1126(12) Uani 1 1 d . . . . .
Zr2 Zr 0.500000 0.29636(10) 0.33911(8) 0.1119(14) Uani 1 2 d S T P . .
Cl1 Cl 0.500000 0.2980(6) 0.500000 0.135(7) Uani 0.6666 4 d S T P . .
Cl2 Cl 0.3971(3) 0.3971(3) 0.3954(4) 0.132(5) Uani 0.6667 2 d S T P . .
O1 O 0.500000 0.2343(5) 0.3689(6) 0.119(4) Uani 1 2 d S T P A .
O2 O 0.4457(4) 0.3060(4) 0.3749(4) 0.099(3) Uani 1 1 d . . . . .
H2O H 0.427833 0.334089 0.379577 0.119 Uiso 1 1 calc R U . . .
O3 O 0.500000 0.2491(5) 0.4303(5) 0.107(5) Uani 1 2 d S T P . .
H3O H 0.499999 0.257672 0.453537 0.128 Uiso 1 2 calc R U P . .
C1 C 0.3574(7) 0.2094(6) 0.4155(5) 0.195(5) Uani 1 1 d G U . . .
H1 H 0.342789 0.183776 0.403634 0.234 Uiso 1 1 calc R U . . .
C2 C 0.3896(8) 0.2049(6) 0.4430(4) 0.195(5) Uani 1 1 d G U . . .
H2 H 0.400366 0.175860 0.452723 0.234 Uiso 1 1 calc R U . . .
C3 C 0.4030(6) 0.2516(8) 0.45332(3) 0.195(5) Uani 1 1 d DG U . . .
H3 H 0.424290 0.259187 0.471210 0.234 Uiso 1 1 calc R U . . .
C4 C 0.3791(7) 0.2848(4) 0.4322(4) 0.195(5) Uani 1 1 d G U . . .
H4 H 0.381499 0.318602 0.433547 0.234 Uiso 1 1 calc R U . . .
C5 C 0.3509(5) 0.2587(7) 0.4089(4) 0.195(5) Uani 1 1 d G U . . .
H5 H 0.331128 0.271995 0.391782 0.234 Uiso 1 1 calc R U . . .
C6 C 0.472(2) 0.3403(10) 0.2886(8) 0.149(6) Uani 0.5 1 d G U P A -1
H6 H 0.456462 0.321864 0.271813 0.178 Uiso 0.5 1 calc R U P A -1
C7 C 0.5217(19) 0.3505(12) 0.2901(8) 0.149(6) Uani 0.5 1 d G U P A -1
H7 H 0.545099 0.340018 0.274411 0.178 Uiso 0.5 1 calc R U P A -1
C8 C 0.5301(12) 0.3790(13) 0.3191(10) 0.148(6) Uani 0.5 1 d G U P A -1
H8 H 0.560209 0.390979 0.326236 0.178 Uiso 0.5 1 calc R U P A -1
C9 C 0.4857(14) 0.3865(9) 0.3356(6) 0.148(6) Uani 0.5 1 d G U P A -1
H9 H 0.480910 0.404321 0.355668 0.177 Uiso 0.5 1 calc R U P A -1
C10 C 0.4499(13) 0.3626(14) 0.3167(10) 0.148(6) Uani 0.5 1 d G U P A -1
H10 H 0.416791 0.361606 0.322032 0.178 Uiso 0.5 1 calc R U P A -1
O1_1 O 0.4062(5) 0.2155(5) 0.3533(3) 0.159(3) Uani 1 1 d D U . . .
O2_1 O 0.4405(5) 0.2486(5) 0.3120(5) 0.160(3) Uani 1 1 d D U . . .
C1_1 C 0.4121(5) 0.2228(5) 0.32425(19) 0.161(3) Uani 1 1 d D U . . .
C2_1 C 0.3901(4) 0.1967(5) 0.26593(5) 0.163(3) Uani 0.5 1 d DG U P B -1
H2_1 H 0.415755 0.215425 0.257474 0.196 Uiso 0.5 1 calc R U P B -1
C3_1 C 0.3812(3) 0.1952(3) 0.30041(3) 0.162(3) Uani 0.5 1 d DG U P B -1
C4_1 C 0.3437(5) 0.1678(6) 0.31278(17) 0.163(3) Uani 0.5 1 d DG U P B -1
H4_1 H 0.337545 0.166776 0.336343 0.196 Uiso 0.5 1 calc R U P B -1
C5_1 C 0.3152(6) 0.1419(7) 0.2907(3) 0.164(3) Uani 0.5 1 d G U P B -1
H5_1 H 0.289564 0.123162 0.299121 0.196 Uiso 0.5 1 calc R U P B -1
C6_1 C 0.3242(4) 0.1434(4) 0.2562(3) 0.164(3) Uani 0.5 1 d G U P B -1
C7_1 C 0.3616(4) 0.1708(4) 0.24382(12) 0.164(3) Uani 0.5 1 d G U P B -1
C8_1 C 0.3706(7) 0.1723(8) 0.20934(11) 0.164(4) Uani 0.5 1 d G U P B -1
H8_1 H 0.396233 0.191014 0.200884 0.197 Uiso 0.5 1 calc R U P B -1
C9_1 C 0.3421(8) 0.1464(8) 0.1872(2) 0.164(4) Uani 0.5 1 d G U P B -1
H9_1 H 0.348252 0.147401 0.163660 0.197 Uiso 0.5 1 calc R U P B -1
C10_1 C 0.3046(7) 0.1190(6) 0.1996(4) 0.164(4) Uani 0.5 1 d DG U P B -1
C11_1 C 0.2957(6) 0.1175(6) 0.2341(4) 0.164(4) Uani 0.5 1 d G U P B -1
H11_1 H 0.270040 0.098750 0.242527 0.197 Uiso 0.5 1 calc R U P B -1
O1_2 O 0.4623(7) 0.1614(4) 0.4048(6) 0.179(5) Uani 1 1 d D U . . .
C1_2 C 0.500000 0.1412(11) 0.4078(6) 0.180(5) Uani 1 2 d DS TU P . .
C2_2 C 0.4796(6) 0.05766(8) 0.3911(6) 0.181(5) Uani 0.25 1 d DG U P C -1
H2_2 H 0.463927 0.069933 0.371720 0.217 Uiso 0.25 1 calc R U P C -1
C3_2 C 0.50016(8) 0.08871(7) 0.4143(6) 0.181(5) Uani 0.25 1 d DG U P C -1
C4_2 C 0.5231(8) 0.07075(10) 0.4427(7) 0.181(5) Uani 0.25 1 d DG U P C -1
H4_2 H 0.537124 0.091968 0.458552 0.217 Uiso 0.25 1 calc R U P C -1
C5_2 C 0.5254(9) 0.02174(10) 0.4480(7) 0.181(5) Uani 0.25 1 d G U P C -1
H5_2 H 0.540995 0.009472 0.467384 0.218 Uiso 0.25 1 calc R U P C -1
C6_2 C 0.5048(5) -0.00930(6) 0.4248(6) 0.182(5) Uani 0.25 1 d G U P C -1
C7_2 C 0.4819(6) 0.00865(7) 0.3964(6) 0.181(5) Uani 0.25 1 d G U P C -1
C8_2 C 0.4613(12) -0.02239(10) 0.3732(8) 0.182(5) Uani 0.25 1 d G U P C -1
H8_2 H 0.445636 -0.010117 0.353800 0.218 Uiso 0.25 1 calc R U P C -1
C9_2 C 0.4636(11) -0.07140(9) 0.3785(8) 0.182(5) Uani 0.25 1 d DG U P C -1
H9_2 H 0.449506 -0.092614 0.362630 0.218 Uiso 0.25 1 calc R U P C -1
C10_2 C 0.4865(7) -0.08935(5) 0.4069(6) 0.182(5) Uani 0.25 1 d DG U P C -1
C11_2 C 0.5071(7) -0.05831(6) 0.4300(6) 0.182(5) Uani 0.25 1 d DG U P C -1
H11_2 H 0.522703 -0.070582 0.449462 0.218 Uiso 0.25 1 calc R U P C -1

loop_
_atom_site_aniso_label
_atom_site_aniso_U_11
_atom_site_aniso_U_22
_atom_site_aniso_U_33
_atom_site_aniso_U_23
_atom_site_aniso_U_13
_atom_site_aniso_U_12
Zr1 0.1211(19) 0.0886(17) 0.128(3) -0.0178(12) -0.0072(13) -0.0158(10)
Zr2 0.131(2) 0.112(2) 0.093(3) -0.0211(17) 0.000 0.000
Cl1 0.138(13) 0.144(14) 0.123(18) 0.000 0.000 0.000
Cl2 0.102(5) 0.102(5) 0.192(17) -0.013(6) -0.013(6) 0.033(6)
O1 0.130(10) 0.083(9) 0.144(13) -0.003(8) 0.000 0.000
O2 0.103(8) 0.075(7) 0.120(10) -0.016(6) -0.017(7) 0.007(5)
O3 0.133(10) 0.066(9) 0.122(13) 0.008(10) 0.000 0.000
C1 0.156(8) 0.206(11) 0.224(11) 0.013(10) 0.045(8) -0.012(8)
C2 0.156(8) 0.206(11) 0.224(11) 0.013(10) 0.045(8) -0.012(8)
C3 0.156(8) 0.206(11) 0.223(11) 0.012(10) 0.045(8) -0.011(8)
C4 0.156(8) 0.206(11) 0.223(11) 0.012(10) 0.046(8) -0.010(8)
C5 0.156(8) 0.206(11) 0.224(11) 0.012(10) 0.045(8) -0.010(8)
C6 0.170(15) 0.133(10) 0.143(13) 0.034(9) -0.022(13) 0.006(10)
C7 0.170(15) 0.133(10) 0.143(13) 0.034(9) -0.021(13) 0.006(10)
C8 0.170(15) 0.132(10) 0.143(13) 0.035(9) -0.021(13) 0.005(10)
C9 0.170(15) 0.131(10) 0.143(13) 0.035(9) -0.022(13) 0.006(10)
C10 0.170(15) 0.132(10) 0.143(13) 0.034(9) -0.022(13) 0.006(10)
O1_1 0.177(7) 0.140(6) 0.161(7) -0.043(6) -0.045(6) 0.005(5)
O2_1 0.178(7) 0.143(6) 0.160(8) -0.043(6) -0.045(6) 0.008(5)
C1_1 0.178(7) 0.142(6) 0.161(7) -0.044(6) -0.046(6) 0.007(4)
C2_1 0.180(8) 0.146(6) 0.164(8) -0.045(6) -0.048(6) 0.011(5)
C3_1 0.179(7) 0.145(6) 0.163(7) -0.045(6) -0.048(6) 0.010(4)
C4_1 0.180(8) 0.146(6) 0.163(8) -0.045(6) -0.048(6) 0.010(5)
C5_1 0.180(8) 0.147(6) 0.164(8) -0.046(6) -0.049(7) 0.011(5)
C6_1 0.180(8) 0.148(6) 0.164(8) -0.046(6) -0.049(7) 0.012(5)
C7_1 0.180(8) 0.147(6) 0.164(8) -0.045(6) -0.049(7) 0.012(5)
C8_1 0.180(8) 0.148(7) 0.164(8) -0.045(7) -0.050(7) 0.012(5)
C9_1 0.180(8) 0.149(7) 0.164(8) -0.046(7) -0.050(7) 0.012(5)
C10_1 0.180(8) 0.149(7) 0.164(8) -0.046(7) -0.050(7) 0.013(5)
C11_1 0.180(8) 0.149(7) 0.165(8) -0.046(7) -0.049(7) 0.013(5)
O1_2 0.252(11) 0.056(7) 0.228(11) 0.018(7) 0.000(2) -0.0003(19)
C1_2 0.253(11) 0.057(7) 0.229(11) 0.018(7) 0.000 0.000
C2_2 0.255(11) 0.058(7) 0.230(11) 0.019(7) -0.002(3) -0.001(3)
C3_2 0.255(11) 0.058(7) 0.230(11) 0.019(7) -0.001(2) -0.001(2)
C4_2 0.255(11) 0.058(7) 0.230(11) 0.019(7) -0.002(3) -0.001(3)
C5_2 0.255(11) 0.058(7) 0.230(11) 0.018(7) -0.003(3) -0.002(3)
C6_2 0.256(11) 0.058(7) 0.230(11) 0.019(7) -0.003(3) -0.002(3)
C7_2 0.256(11) 0.058(7) 0.230(11) 0.019(7) -0.003(3) -0.002(3)
C8_2 0.256(11) 0.059(7) 0.230(11) 0.019(7) -0.003(4) -0.002(4)
C9_2 0.256(11) 0.059(7) 0.230(11) 0.019(7) -0.003(4) -0.002(4)
C10_2 0.256(11) 0.059(7) 0.230(11) 0.019(7) -0.003(4) -0.002(4)
C11_2 0.256(11) 0.059(7) 0.230(11) 0.019(7) -0.003(4) -0.002(4)

loop_
_atom_type_symbol
_atom_type_description
_atom_type_scat_dispersion_real
_atom_type_scat_dispersion_imag
_atom_type_scat_source
C C 0.0181 0.0091 'International Tables Vol C Tables 4.2.6.8 and 6.1.1.4'
H H 0.0000 0.0000 'International Tables Vol C Tables 4.2.6.8 and 6.1.1.4'
Cl Cl 0.3639 0.7018 'International Tables Vol C Tables 4.2.6.8 and 6.1.1.4'
O O 0.0492 0.0322 'International Tables Vol C Tables 4.2.6.8 and 6.1.1.4'
Zr Zr -0.1862 2.2449 'International Tables Vol C Tables 4.2.6.8 and 6.1.1.4'

loop_
_geom_angle_atom_site_label_1
_geom_angle_atom_site_label_2
_geom_angle_atom_site_label_3
_geom_angle
_geom_angle_site_symmetry_1
_geom_angle_site_symmetry_3
_geom_angle_publ_flag
O1 Zr1 O1_1 82.9(7) . . ?
O1 Zr1 O3 72.7(7) . . ?
O1_1 Zr1 O3 154.8(6) . . ?
O1 Zr1 O2 74.4(6) . . ?
O1_1 Zr1 O2 85.7(6) . . ?
O3 Zr1 O2 93.5(4) . . ?
O1 Zr1 O1_2 78.5(7) . . ?
O1_1 Zr1 O1_2 87.2(7) . . ?
O3 Zr1 O1_2 82.0(7) . . ?
O2 Zr1 O1_2 152.6(6) . . ?
O1 Zr1 C2 151.1(6) . . ?
O1_1 Zr1 C2 104.1(7) . . ?
O3 Zr1 C2 94.7(7) . . ?
O2 Zr1 C2 133.4(5) . . ?
O1_2 Zr1 C2 74.0(6) . . ?
O1 Zr1 C3 149.7(6) . . ?
O1_1 Zr1 C3 127.3(5) . . ?
O3 Zr1 C3 77.1(6) . . ?
O2 Zr1 C3 105.5(6) . . ?
O1_2 Zr1 C3 99.9(8) . . ?
C2 Zr1 C3 33.73(13) . . ?
O1 Zr1 C1 152.9(5) . . ?
O1_1 Zr1 C1 74.1(6) . . ?
O3 Zr1 C1 127.3(6) . . ?
O2 Zr1 C1 117.1(6) . . ?
O1_2 Zr1 C1 86.0(7) . . ?
C2 Zr1 C1 33.0(2) . . ?
C3 Zr1 C1 54.8(2) . . ?
O1 Zr1 C4 150.6(5) . . ?
O1_1 Zr1 C4 106.9(6) . . ?
O3 Zr1 C4 97.5(6) . . ?
O2 Zr1 C4 78.8(5) . . ?
O1_2 Zr1 C4 128.5(6) . . ?
C2 Zr1 C4 54.67(17) . . ?
C3 Zr1 C4 32.86(16) . . ?
C1 Zr1 C4 53.6(2) . . ?
O1 Zr1 C5 152.6(7) . . ?
O1_1 Zr1 C5 76.6(6) . . ?
O3 Zr1 C5 128.5(6) . . ?
O2 Zr1 C5 85.9(5) . . ?
O1_2 Zr1 C5 117.9(7) . . ?
C2 Zr1 C5 54.0(2) . . ?
C3 Zr1 C5 53.9(2) . . ?
C1 Zr1 C5 31.96(17) . . ?
C4 Zr1 C5 31.88(17) . . ?
O1 Zr1 Zr2 37.3(5) . . ?
O1_1 Zr1 Zr2 77.0(4) . . ?
O3 Zr1 Zr2 87.0(5) . . ?
O2 Zr1 Zr2 37.9(3) . . ?
O1_2 Zr1 Zr2 114.7(6) . . ?
C2 Zr1 Zr2 171.3(4) . . ?
C3 Zr1 Zr2 139.5(5) . . ?
C1 Zr1 Zr2 143.3(5) . . ?
C4 Zr1 Zr2 116.6(3) . . ?
C5 Zr1 Zr2 118.7(4) . . ?
O1 Zr1 Zr1 34.9(5) . 22_655 ?
O1_1 Zr1 Zr1 116.9(4) . 22_655 ?
O3 Zr1 Zr1 38.1(4) . 22_655 ?
O2 Zr1 Zr1 86.0(3) . 22_655 ?
O1_2 Zr1 Zr1 73.9(5) . 22_655 ?
C2 Zr1 Zr1 125.5(5) . 22_655 ?
C3 Zr1 Zr1 115.2(3) . 22_655 ?
C1 Zr1 Zr1 156.0(5) . 22_655 ?
C4 Zr1 Zr1 132.1(4) . 22_655 ?
C5 Zr1 Zr1 163.6(4) . 22_655 ?
Zr2 Zr1 Zr1 59.78(5) . 22_655 ?
O2 Zr2 O2 93.0(7) . 22_655 ?
O2 Zr2 O1 74.2(5) . . ?
O2 Zr2 O1 74.2(5) 22_655 . ?
O2 Zr2 O2_1 82.6(6) . . ?
O2 Zr2 O2_1 151.8(5) 22_655 . ?
O1 Zr2 O2_1 77.8(5) . . ?
O2 Zr2 O2_1 151.8(5) . 22_655 ?
O2 Zr2 O2_1 82.6(6) 22_655 22_655 ?
O1 Zr2 O2_1 77.8(5) . 22_655 ?
O2_1 Zr2 O2_1 88.3(8) . 22_655 ?
O2 Zr2 C6 104.6(14) . . ?
O2 Zr2 C6 135.3(9) 22_655 . ?
O1 Zr2 C6 149.9(8) . . ?
O2_1 Zr2 C6 72.3(9) . . ?
O2_1 Zr2 C6 97.8(12) 22_655 . ?
O2 Zr2 C10 74.6(10) . . ?
O2 Zr2 C10 123.6(8) 22_655 . ?
O1 Zr2 C10 144.7(8) . . ?
O2_1 Zr2 C10 82.2(8) . . ?
O2_1 Zr2 C10 130.5(10) 22_655 . ?
C6 Zr2 C10 33.2(5) . . ?
O2 Zr2 C7 127.9(8) . . ?
O2 Zr2 C7 105.5(13) 22_655 . ?
O1 Zr2 C7 157.5(7) . . ?
O2_1 Zr2 C7 99.0(13) . . ?
O2_1 Zr2 C7 79.9(8) 22_655 . ?
C6 Zr2 C7 32.9(3) . . ?
C10 Zr2 C7 54.4(4) . . ?
O2 Zr2 C9 78.2(8) . . ?
O2 Zr2 C9 91.3(8) 22_655 . ?
O1 Zr2 C9 147.9(8) . . ?
O2_1 Zr2 C9 114.7(8) . . ?
O2_1 Zr2 C9 129.5(9) 22_655 . ?
C6 Zr2 C9 54.3(4) . . ?
C10 Zr2 C9 32.6(4) . . ?
C7 Zr2 C9 53.6(3) . . ?
O2 Zr2 C8 109.1(9) . . ?
O2 Zr2 C8 81.6(8) 22_655 . ?
O1 Zr2 C8 155.8(8) . . ?
O2_1 Zr2 C8 126.2(9) . . ?
O2_1 Zr2 C8 97.8(9) 22_655 . ?
C6 Zr2 C8 53.9(4) . . ?
C10 Zr2 C8 53.8(3) . . ?
C7 Zr2 C8 32.1(4) . . ?
C9 Zr2 C8 32.0(3) . . ?
O2 Zr2 Zr1 39.0(3) . . ?
O2 Zr2 Zr1 87.3(3) 22_655 . ?
O1 Zr2 Zr1 36.0(3) . . ?
O2_1 Zr2 Zr1 71.8(5) . . ?
O2_1 Zr2 Zr1 112.8(4) 22_655 . ?
C6 Zr2 Zr1 131.2(13) . . ?
C10 Zr2 Zr1 109.8(9) . . ?
C7 Zr2 Zr1 163.4(11) . . ?
C9 Zr2 Zr1 116.9(7) . . ?
C8 Zr2 Zr1 145.7(9) . . ?
O2 Zr2 Zr1 87.3(3) . 22_655 ?
O2 Zr2 Zr1 39.0(3) 22_655 22_655 ?
O1 Zr2 Zr1 36.0(3) . 22_655 ?
O2_1 Zr2 Zr1 112.8(4) . 22_655 ?
O2_1 Zr2 Zr1 71.8(5) 22_655 22_655 ?
C6 Zr2 Zr1 167.8(14) . 22_655 ?
C10 Zr2 Zr1 155.1(9) . 22_655 ?
C7 Zr2 Zr1 135.9(12) . 22_655 ?
C9 Zr2 Zr1 127.5(6) . 22_655 ?
C8 Zr2 Zr1 119.9(7) . 22_655 ?
Zr1 Zr2 Zr1 60.43(9) . 22_655 ?
Zr1 O1 Zr1 110.1(11) . 22_655 ?
Zr1 O1 Zr2 106.7(4) . . ?
Zr1 O1 Zr2 106.7(4) 22_655 . ?
Zr2 O2 Zr1 103.1(4) . . ?
Zr2 O2 H2O 128.4 . . ?
Zr1 O2 H2O 128.4 . . ?
Zr1 O3 Zr1 103.7(9) . 22_655 ?
Zr1 O3 H3O 128.1 . . ?
Zr1 O3 H3O 128.1 22_655 . ?
C2 C1 C5 108.0 . . ?
C2 C1 Zr1 69.6(4) . . ?
C5 C1 Zr1 76.7(6) . . ?
C2 C1 H1 126.0 . . ?
C5 C1 H1 126.0 . . ?
Zr1 C1 H1 119.5 . . ?
C1 C2 C3 108.0 . . ?
C1 C2 Zr1 77.4(4) . . ?
C3 C2 Zr1 73.5(6) . . ?
C1 C2 H2 126.0 . . ?
C3 C2 H2 126.0 . . ?
Zr1 C2 H2 115.4 . . ?
C4 C3 C2 108.0 . . ?
C4 C3 Zr1 77.6(6) . . ?
C2 C3 Zr1 72.8(7) . . ?
C4 C3 H3 126.0 . . ?
C2 C3 H3 126.0 . . ?
Zr1 C3 H3 115.7 . . ?
C5 C4 C3 108.0 . . ?
C5 C4 Zr1 76.2(5) . . ?
C3 C4 Zr1 69.5(5) . . ?
C5 C4 H4 126.0 . . ?
C3 C4 H4 126.0 . . ?
Zr1 C4 H4 120.1 . . ?
C1 C5 C4 108.0 . . ?
C1 C5 Zr1 71.4(6) . . ?
C4 C5 Zr1 72.0(5) . . ?
C1 C5 H5 126.0 . . ?
C4 C5 H5 126.0 . . ?
Zr1 C5 H5 122.4 . . ?
C7 C6 C10 108.0 . . ?
C7 C6 Zr2 76(2) . . ?
C10 C6 Zr2 73.9(14) . . ?
C7 C6 H6 126.0 . . ?
C10 C6 H6 126.0 . . ?
Zr2 C6 H6 116.2 . . ?
C6 C7 C8 108.0 . . ?
C6 C7 Zr2 71.2(19) . . ?
C8 C7 Zr2 75.9(10) . . ?
C6 C7 H7 126.0 . . ?
C8 C7 H7 126.0 . . ?
Zr2 C7 H7 118.8 . . ?
C9 C8 C7 108.0 . . ?
C9 C8 Zr2 72.9(17) . . ?
C7 C8 Zr2 72.0(10) . . ?
C9 C8 H8 126.0 . . ?
C7 C8 H8 126.0 . . ?
Zr2 C8 H8 120.9 . . ?
C8 C9 C10 108.0 . . ?
C8 C9 Zr2 75.1(18) . . ?
C10 C9 Zr2 71.0(16) . . ?
C8 C9 H9 126.0 . . ?
C10 C9 H9 126.0 . . ?
Zr2 C9 H9 119.7 . . ?
C9 C10 C6 108.0 . . ?
C9 C10 Zr2 76.4(14) . . ?
C6 C10 Zr2 72.8(12) . . ?
C9 C10 H10 126.0 . . ?
C6 C10 H10 126.0 . . ?
Zr2 C10 H10 116.8 . . ?
C1_1 O1_1 Zr1 135.4(11) . . ?
C1_1 O2_1 Zr2 128.9(13) . . ?
O2_1 C1_1 O1_1 126.9(16) . . ?
O2_1 C1_1 C10_1 116.6(8) . 16 ?
O1_1 C1_1 C10_1 116.5(8) . 16 ?
O2_1 C1_1 C3_1 116.6(8) . . ?
O1_1 C1_1 C3_1 116.5(8) . . ?
C10_1 C1_1 C3_1 0.2 16 . ?
C3_1 C2_1 C7_1 120.0 . . ?
C3_1 C2_1 H2_1 120.0 . . ?
C7_1 C2_1 H2_1 120.0 . . ?
C2_1 C3_1 C4_1 120.0 . . ?
C2_1 C3_1 C1_1 120.01(8) . . ?
C4_1 C3_1 C1_1 119.98(8) . . ?
C5_1 C4_1 C3_1 120.0 . . ?
C5_1 C4_1 H4_1 120.0 . . ?
C3_1 C4_1 H4_1 120.0 . . ?
C4_1 C5_1 C6_1 120.0 . . ?
C4_1 C5_1 H5_1 120.0 . . ?
C6_1 C5_1 H5_1 120.0 . . ?
C7_1 C6_1 C5_1 120.0 . . ?
C7_1 C6_1 C11_1 120.0 . . ?
C5_1 C6_1 C11_1 120.0 . . ?
C6_1 C7_1 C8_1 120.0 . . ?
C6_1 C7_1 C2_1 120.0 . . ?
C8_1 C7_1 C2_1 120.0 . . ?
C9_1 C8_1 C7_1 120.0 . . ?
C9_1 C8_1 H8_1 120.0 . . ?
C7_1 C8_1 H8_1 120.0 . . ?
C8_1 C9_1 C10_1 120.0 . . ?
C8_1 C9_1 H9_1 120.0 . . ?
C10_1 C9_1 H9_1 120.0 . . ?
C11_1 C10_1 C9_1 120.0 . . ?
C10_1 C11_1 C6_1 120.0 . . ?
C10_1 C11_1 H11_1 120.0 . . ?
C6_1 C11_1 H11_1 120.0 . . ?
C1_2 O1_2 Zr1 135(2) . . ?
O1_2 C1_2 O1_2 123(3) 22_655 . ?
O1_2 C1_2 C3_2 118.5(16) 22_655 . ?
O1_2 C1_2 C3_2 118.8(17) . . ?
C3_2 C2_2 C7_2 120.0 . . ?
C3_2 C2_2 H2_2 120.0 . . ?
C7_2 C2_2 H2_2 120.0 . . ?
C2_2 C3_2 C4_2 120.0 . . ?
C2_2 C3_2 C1_2 120.02(8) . . ?
C4_2 C3_2 C1_2 119.90(8) . . ?
C5_2 C4_2 C3_2 120.0 . . ?
C5_2 C4_2 H4_2 120.0 . . ?
C3_2 C4_2 H4_2 120.0 . . ?
C6_2 C5_2 C4_2 120.0 . . ?
C6_2 C5_2 H5_2 120.0 . . ?
C4_2 C5_2 H5_2 120.0 . . ?
C5_2 C6_2 C7_2 120.0 . . ?
C5_2 C6_2 C11_2 120.0 . . ?
C7_2 C6_2 C11_2 120.0 . . ?
C8_2 C7_2 C6_2 120.0 . . ?
C8_2 C7_2 C2_2 120.0 . . ?
C6_2 C7_2 C2_2 120.0 . . ?
C9_2 C8_2 C7_2 120.0 . . ?
C9_2 C8_2 H8_2 120.0 . . ?
C7_2 C8_2 H8_2 120.0 . . ?
C8_2 C9_2 C10_2 120.0 . . ?
C8_2 C9_2 H9_2 120.0 . . ?
C10_2 C9_2 H9_2 120.0 . . ?
C11_2 C10_2 C9_2 120.0 . . ?
C10_2 C11_2 C6_2 120.0 . . ?
C10_2 C11_2 H11_2 120.0 . . ?
C6_2 C11_2 H11_2 120.0 . . ?

loop_
_geom_bond_atom_site_label_1
_geom_bond_atom_site_label_2
_geom_bond_distance
_geom_bond_site_symmetry_2
_geom_bond_publ_flag
Zr1 O1 2.040(14) . ?
Zr1 O1_1 2.111(11) . ?
Zr1 O3 2.127(13) . ?
Zr1 O2 2.146(12) . ?
Zr1 O1_2 2.226(13) . ?
Zr1 C2 2.442(15) . ?
Zr1 C3 2.451(9) . ?
Zr1 C1 2.542(16) . ?
Zr1 C4 2.556(15) . ?
Zr1 C5 2.610(14) . ?
Zr1 Zr2 3.323(3) . ?
Zr1 Zr1 3.345(4) 22_655 ?
Zr2 O2 2.097(13) . ?
Zr2 O2 2.097(13) 22_655 ?
Zr2 O1 2.10(2) . ?
Zr2 O2_1 2.392(11) . ?
Zr2 O2_1 2.392(11) 22_655 ?
Zr2 C6 2.48(3) . ?
Zr2 C10 2.49(5) . ?
Zr2 C7 2.54(4) . ?
Zr2 C9 2.56(2) . ?
Zr2 C8 2.59(4) . ?
O2 H2O 0.9500 . ?
O3 H3O 0.9500 . ?
C1 C2 1.4200 . ?
C1 C5 1.4200 . ?
C1 H1 0.9500 . ?
C2 C3 1.4200 . ?
C2 H2 0.9500 . ?
C3 C4 1.4200 . ?
C3 H3 0.9500 . ?
C4 C5 1.4200 . ?
C4 H4 0.9500 . ?
C5 H5 0.9500 . ?
C6 C7 1.4200 . ?
C6 C10 1.4200 . ?
C6 H6 0.9500 . ?
C7 C8 1.4200 . ?
C7 H7 0.9500 . ?
C8 C9 1.4200 . ?
C8 H8 0.9500 . ?
C9 C10 1.4200 . ?
C9 H9 0.9500 . ?
C10 H10 0.9500 . ?
O1_1 C1_1 1.180(13) . ?
O2_1 C1_1 1.180(13) . ?
C1_1 C10_1 1.497(10) 16 ?
C1_1 C3_1 1.497(10) . ?
C2_1 C3_1 1.3900 . ?
C2_1 C7_1 1.3900 . ?
C2_1 H2_1 0.9500 . ?
C3_1 C4_1 1.3900 . ?
C4_1 C5_1 1.3900 . ?
C4_1 H4_1 0.9500 . ?
C5_1 C6_1 1.3900 . ?
C5_1 H5_1 0.9500 . ?
C6_1 C7_1 1.3900 . ?
C6_1 C11_1 1.3900 . ?
C7_1 C8_1 1.3900 . ?
C8_1 C9_1 1.3900 . ?
C8_1 H8_1 0.9500 . ?
C9_1 C10_1 1.3900 . ?
C9_1 H9_1 0.9500 . ?
C10_1 C11_1 1.3900 . ?
C11_1 H11_1 0.9500 . ?
O1_2 C1_2 1.202(19) . ?
C1_2 C3_2 1.49(3) . ?
C2_2 C3_2 1.3900 . ?
C2_2 C7_2 1.3900 . ?
C2_2 H2_2 0.9500 . ?
C3_2 C4_2 1.3900 . ?
C4_2 C5_2 1.3900 . ?
C4_2 H4_2 0.9500 . ?
C5_2 C6_2 1.3900 . ?
C5_2 H5_2 0.9500 . ?
C6_2 C7_2 1.3900 . ?
C6_2 C11_2 1.3900 . ?
C7_2 C8_2 1.3900 . ?
C8_2 C9_2 1.3900 . ?
C8_2 H8_2 0.9500 . ?
C9_2 C10_2 1.3900 . ?
C9_2 H9_2 0.9500 . ?
C10_2 C11_2 1.3900 . ?
C11_2 H11_2 0.9500 . ?
